data_7117200
loop_
_publ_author_name
'Zhuxiu Zhang'
'Wen-Yang Gao'
'Lukasz Wojtas'
'Zhenjie Zhang'
'Michael J. Zaworotko'

_publ_section_title
;
 A new family of anionic organic-inorganic hybrid doughnut-like
 nanostructures
;
_journal_name_full Chem.Commun.
_journal_page_first 9223
_journal_paper_doi 10.1039/C5cc02719E
_journal_volume 51
_journal_year 2015
_chemical_formula_moiety 'C72 H48 Cl2 O72 V16, 5(Cl), 8(C2 H8 N), C3 H7 N O, 13.67(O0.75)'
_chemical_formula_sum 'C91 H119 Cl7 N9 O83.25 V16'
_chemical_formula_weight 3734.13
_chemical_name_systematic
;
 ?
;
_space_group_crystal_system triclinic
_space_group_IT_number 2
_space_group_name_Hall '-P 1'
_space_group_name_H-M_alt 'P -1'
_symmetry_space_group_name_Hall '-P 1'
_symmetry_space_group_name_H-M 'P -1'
_atom_sites_solution_hydrogens geom
_atom_sites_solution_primary direct
_audit_creation_date 2015-03-30
_audit_creation_method
;
Olex2 1.2
(compiled 2015.01.26 svn.r3150 for OlexSys, GUI svn.r4998)
;
_audit_update_record
;
2015-03-31 deposited with the CCDC.
2015-04-24 downloaded from the CCDC.
;
_cell_angle_alpha 79.476(2)
_cell_angle_beta 82.828(3)
_cell_angle_gamma 81.284(2)
_cell_formula_units_Z 1
_cell_length_a 14.9214(6)
_cell_length_b 16.0334(7)
_cell_length_c 16.7794(7)
_cell_measurement_reflns_used 9795
_cell_measurement_temperature 100
_cell_measurement_theta_max 66.871
_cell_measurement_theta_min 3.011
_cell_volume 3881.7(3)
_computing_cell_refinement 'SAINT v8.34A (Bruker, 2013)'
_computing_data_reduction 'SAINT v8.34A (Bruker, 2013)'
_computing_molecular_graphics 'Olex2 (Dolomanov et al., 2009)'
_computing_publication_material 'Olex2 (Dolomanov et al., 2009)'
_computing_structure_refinement 'XL (Sheldrick, 2008)'
_computing_structure_solution 'XS (Sheldrick, 2008)'
_diffrn_ambient_temperature 100.0
_diffrn_measured_fraction_theta_full 0.927
_diffrn_measured_fraction_theta_max 0.983
_diffrn_measurement_device_type 'Bruker APEX-II CCD'
_diffrn_measurement_method '\f and \w scans'
_diffrn_radiation_type CuK\a
_diffrn_radiation_wavelength 1.54178
_diffrn_reflns_av_R_equivalents 0.0826
_diffrn_reflns_av_unetI/netI 0.0715
_diffrn_reflns_laue_measured_fraction_full 0.927
_diffrn_reflns_laue_measured_fraction_max 0.983
_diffrn_reflns_limit_h_max 17
_diffrn_reflns_limit_h_min -17
_diffrn_reflns_limit_k_max 18
_diffrn_reflns_limit_k_min -18
_diffrn_reflns_limit_l_max 19
_diffrn_reflns_limit_l_min -19
_diffrn_reflns_number 47498
_diffrn_reflns_point_group_measured_fraction_full 0.927
_diffrn_reflns_point_group_measured_fraction_max 0.983
_diffrn_reflns_theta_full 67.679
_diffrn_reflns_theta_max 65.083
_diffrn_reflns_theta_min 2.828
_exptl_absorpt_coefficient_mu 9.656
_exptl_absorpt_correction_T_max 0.7528
_exptl_absorpt_correction_T_min 0.5212
_exptl_absorpt_correction_type multi-scan
_exptl_absorpt_process_details
'SADABS-2012/1 (Bruker,2012) was used for absorption correction. wR2(int) was 0.1117 before and 0.0738 after correction. The Ratio of minimum to maximum transmission is 0.6923. The \l/2 correction factor is 0.0015.'
_exptl_crystal_colour 'clear dark green'
_exptl_crystal_colour_lustre clear
_exptl_crystal_colour_modifier dark
_exptl_crystal_colour_primary green
_exptl_crystal_density_diffrn 1.597
_exptl_crystal_description block
_exptl_crystal_F_000 1881
_exptl_crystal_size_max 0.1
_exptl_crystal_size_mid 0.1
_exptl_crystal_size_min 0.1
_refine_diff_density_max 0.752
_refine_diff_density_min -0.938
_refine_diff_density_rms 0.133
_refine_ls_extinction_coef .
_refine_ls_extinction_method none
_refine_ls_goodness_of_fit_ref 1.072
_refine_ls_hydrogen_treatment constr
_refine_ls_matrix_type full
_refine_ls_number_parameters 1081
_refine_ls_number_reflns 13009
_refine_ls_number_restraints 160
_refine_ls_restrained_S_all 1.078
_refine_ls_R_factor_all 0.1101
_refine_ls_R_factor_gt 0.0755
_refine_ls_shift/su_max 0.001
_refine_ls_shift/su_mean 0.000
_refine_ls_structure_factor_coef Fsqd
_refine_ls_weighting_details 'w=1/[\s^2^(Fo^2^)+(0.0790P)^2^+24.4560P] where P=(Fo^2^+2Fc^2^)/3'
_refine_ls_weighting_scheme calc
_refine_ls_wR_factor_gt 0.1788
_refine_ls_wR_factor_ref 0.1980
_reflns_Friedel_coverage 0.000
_reflns_friedel_fraction_full .
_reflns_friedel_fraction_max .
_reflns_number_gt 9331
_reflns_number_total 13009
_reflns_threshold_expression 'I > 2\s(I)'
_cod_data_source_file c5cc02719e2.cif
_cod_data_source_block DMA_hydoughnut-3
_cod_database_code 7117200
_shelxl_version_number 2014-3
_shelx_space_group_comment
;
The symmetry employed for this shelxl refinement is uniquely defined
by the following loop, which should always be used as a source of
symmetry information in preference to the above space-group names.
They are only intended as comments.
;
_shelx_estimated_absorpt_t_max 0.445
_shelx_estimated_absorpt_t_min 0.445
_olex2_refinement_description
;
1. Fixed Uiso
 At 1.2 times of:
  All C(H) groups, All N(H,H) groups
 At 1.5 times of:
  All C(H,H,H) groups, All C(H,H,H,H,H,H) groups
2. Restrained distances
 N4-C47 = N4-C48
 1.46 with sigma of 0.02
 N4-C46
 1.31 with sigma of 0.02
 C54-C27 = C53-C54 = C52-C53 = C52-C28 = C27-C21 = C28-C21 = C40-C39 = C41-C40
 = C41-C28 = C39-C27
 1.38 with sigma of 0.02
 N6-C36 = N6-C35
 1.47 with sigma of 0.02
 C51-C49 = C51-C50 = N5-C49 = N5-C50
 1.47 with sigma of 0.02
 N7-C56 = N7-C51
 1.47 with sigma of 0.02
 O49-C55
 1.42 with sigma of 0.02
 C47-C46
 2.41 with sigma of 0.04
 C46-C48
 2.41 with sigma of 0.04
 C48-C47
 2.47 with sigma of 0.04
 C52-C21
 2.39 with sigma of 0.04
 C28-C27
 2.39 with sigma of 0.04
 C39-C41
 2.39 with sigma of 0.04
 C53-C28
 2.39 with sigma of 0.04
 C54-C52
 2.39 with sigma of 0.04
 C21-C54
 2.39 with sigma of 0.04
 C27-C53
 2.39 with sigma of 0.04
 C40-C28
 2.39 with sigma of 0.04
 C41-C21
 2.39 with sigma of 0.04
 C21-C39
 2.39 with sigma of 0.04
 C27-C40
 2.39 with sigma of 0.04
 C56-C51
 2.47 with sigma of 0.04
3. Restrained planarity
 C21, C27, C28, C39, C40, C41
 with sigma of 0.1
 C21, C27, C28, C52, C53, C54
 with sigma of 0.1
 O37, N4, C46, C47, C48
 with sigma of 0.1
 C52, C53, C54, O49
 with sigma of 0.1
4. Uiso/Uaniso restraints and constraints
C46: within 2A with sigma of 0.01 and sigma for terminal atoms of 0.02
C36: within 1.7A with sigma of 0.04 and sigma for terminal atoms of 0.08
C35: within 1.7A with sigma of 0.04 and sigma for terminal atoms of 0.08
N2 \\sim C36: within 1.7A with sigma of 0.04 and sigma for terminal atoms of
0.08
N2 \\sim C35: within 1.7A with sigma of 0.04 and sigma for terminal atoms of
0.08
C36 \\sim N6: within 1.7A with sigma of 0.04 and sigma for terminal atoms of
0.08
C35 \\sim N6: within 1.7A with sigma of 0.04 and sigma for terminal atoms of
0.08
N7 \\sim C56: within 1.7A with sigma of 0.04 and sigma for terminal atoms of
0.08
N7 \\sim C51: within 1.7A with sigma of 0.04 and sigma for terminal atoms of
0.08
C53 \\sim O49: within 2A with sigma of 0.02 and sigma for terminal atoms of 0.04
Uanis(C45) \\sim Ueq: with sigma of 0.01 and sigma for terminal atoms of 0.02
Uanis(C54) \\sim Ueq, Uanis(C52) \\sim Ueq, Uanis(C41) \\sim Ueq, Uanis(C40)
\\sim Ueq, Uanis(C53) \\sim Ueq: with sigma of 0.01 and sigma for terminal
atoms of 0.02
Uanis(C55) \\sim Ueq: with sigma of 0.01 and sigma for terminal atoms of 0.02
Uanis(C51) \\sim Ueq: with sigma of 0.01 and sigma for terminal atoms of 0.02
Uanis(N7) \\sim Ueq: with sigma of 0.01 and sigma for terminal atoms of 0.02
Uanis(C56) \\sim Ueq: with sigma of 0.01 and sigma for terminal atoms of 0.02
Uanis(O49) \\sim Ueq, Uanis(O36) \\sim Ueq: with sigma of 0.01 and sigma for
terminal atoms of 0.02
5. Others
 Fixed Sof: C32(0.75) H32A(0.75) H32B(0.75) H32C(0.75) C33(0.75) H33A(0.75)
 H33B(0.75) H33C(0.75) C34(0.75) H34A(0.75) H34B(0.75) H34C(0.75) N2(0.75)
 H2A(0.75) H2B(0.75) H35A(0.75) H35B(0.75) H35C(0.75) H35D(0.25) H35E(0.25)
 H35F(0.25) H36A(0.75) H36B(0.75) H36C(0.75) H36D(0.25) H36E(0.25) H36F(0.25)
 C39(0.66667) H39(0.66667) C40(0.66667) C41(0.66667) H41(0.66667) O36(0.66667)
 C42(0.66667) H42A(0.66667) H42B(0.66667) H42C(0.66667) C43(0.25) H43A(0.25)
 H43B(0.25) H43C(0.25) C44(0.25) H44A(0.25) H44B(0.25) H44C(0.25) C45(0.25)
 H45A(0.25) H45B(0.25) H45C(0.25) Cl4(0.5) O37(0.5) N4(0.5) C46(0.5) H46(0.5)
 C47(0.5) H47A(0.5) H47B(0.5) H47C(0.5) C48(0.5) H48A(0.5) H48B(0.5) H48C(0.5)
 O38(0.5) N5(0.75) H5A(0.75) H5B(0.75) C49(0.75) H49A(0.75) H49B(0.75)
 H49C(0.75) C50(0.75) H50A(0.75) H50B(0.75) H50C(0.75) C51(0.25) H51A(0.25)
 H51B(0.25) H51C(0.25) O39(0.25) O40(0.25) O41(0.25) O42(0.25) O43(0.125)
 O44(0.125) O45(0.125) O46(0.125) O47(0.25) O48(0.125) C52(0.33333)
 H52(0.33333) C53(0.33333) C54(0.33333) H54(0.33333) O49(0.33333) O51(0.5)
 O52(0.5) O53(0.25) O54(0.25) O55(0.25) C55(0.33333) H55A(0.33333)
 H55B(0.33333) H55C(0.33333) N6(0.25) H6A(0.25) H6B(0.25) C56(0.25) H56A(0.25)
 H56B(0.25) H56C(0.25) N7(0.25) H7A(0.25) H7B(0.25)
6.a Secondary CH2 refined with riding coordinates:
 N1(H1A,H1B), N2(H2A,H2B), N3(H3A,H3B), N5(H5A,H5B), N6(H6A,H6B), N7(H7A,H7B)
6.b Me refined with riding coordinates:
 C29(H29A,H29B,H29C), C31(H31A,H31B,H31C), C32(H32A,H32B,H32C), C33(H33A,H33B,
 H33C), C34(H34A,H34B,H34C), C35(H35A,H35B,H35C), C35(H35D,H35E,H35F), C36(H36A,
 H36B,H36C), C36(H36D,H36E,H36F), C37(H37A,H37B,H37C), C38(H38A,H38B,H38C),
 C42(H42A,H42B,H42C), C43(H43A,H43B,H43C), C44(H44A,H44B,H44C), C45(H45A,H45B,
 H45C), C47(H47A,H47B,H47C), C48(H48A,H48B,H48C), C49(H49A,H49B,H49C), C50(H50A,
 H50B,H50C), C51(H51A,H51B,H51C), C55(H55A,H55B,H55C), C56(H56A,H56B,H56C)
6.c Aromatic/amide H refined with riding coordinates:
 C9(H9), C10(H10), C12(H12), C16(H16), C19(H19), C20(H20), C21(H21), C24(H24),
 C25(H25), C30(H30), C39(H39), C41(H41), C46(H46), C52(H52), C54(H54)
;
_olex2_submission_special_instructions 'No special instructions were received'

loop_
_space_group_symop_operation_xyz
'x, y, z'
'-x, -y, -z'

loop_
_atom_site_label
_atom_site_type_symbol
_atom_site_fract_x
_atom_site_fract_y
_atom_site_fract_z
_atom_site_U_iso_or_equiv
_atom_site_adp_type
_atom_site_occupancy
_atom_site_site_symmetry_order
_atom_site_calc_flag
_atom_site_refinement_flags_posn
_atom_site_refinement_flags_adp
_atom_site_refinement_flags_occupancy
_atom_site_disorder_assembly
_atom_site_disorder_group
V1 V -0.37564(9) 0.78174(8) 0.45469(7) 0.0239(3) Uani 1 1 d . . . . .
V2 V -0.01825(8) 0.73813(8) -0.15374(8) 0.0242(3) Uani 1 1 d . . . . .
V3 V -0.38155(8) 0.61670(8) 0.36777(7) 0.0221(3) Uani 1 1 d . . . . .
V4 V -0.39618(8) 1.35609(8) -0.39719(7) 0.0224(3) Uani 1 1 d . . . . .
V5 V -0.75018(8) 1.40155(8) 0.21104(7) 0.0206(3) Uani 1 1 d . . . . .
V6 V -0.86408(8) 1.41393(8) 0.05516(7) 0.0231(3) Uani 1 1 d . . . . .
V7 V -0.59625(9) 0.81056(8) 0.48309(7) 0.0241(3) Uani 1 1 d . . . . .
V8 V -0.86480(8) 1.24795(9) 0.30808(7) 0.0273(3) Uani 1 1 d . . . . .
Cl1 Cl -0.78912(11) 1.25671(11) 0.14597(10) 0.0230(4) Uani 1 1 d . . . . .
Cl2 Cl -0.50693(11) 1.22389(11) -0.33479(10) 0.0234(4) Uani 1 1 d . . . . .
O1 O -0.0594(3) 0.7737(3) -0.0433(3) 0.0266(11) Uani 1 1 d . . . . .
O2 O -0.3057(3) 1.2636(3) -0.3423(3) 0.0250(11) Uani 1 1 d . . . . .
O3 O -0.6528(3) 1.4023(3) 0.1145(3) 0.0211(10) Uani 1 1 d . . . . .
O4 O -0.3568(3) 0.6674(3) 0.4468(3) 0.0257(11) Uani 1 1 d . . . . .
O5 O -0.0586(3) 0.8665(3) -0.1851(3) 0.0273(11) Uani 1 1 d . . . . .
O6 O -0.2968(3) 0.6877(3) 0.2885(3) 0.0229(10) Uani 1 1 d . . . . .
O7 O -0.1379(3) 0.8756(3) -0.2929(3) 0.0275(11) Uani 1 1 d . . . . .
O8 O -0.6551(3) 1.3064(3) 0.2541(3) 0.0232(10) Uani 1 1 d . . . . .
O9 O -0.1408(3) 0.6695(3) 0.0234(3) 0.0256(11) Uani 1 1 d . . . . .
O10 O -0.4843(3) 0.7820(3) 0.5170(3) 0.0254(11) Uani 1 1 d . . . . .
O11 O -0.7321(3) 1.1992(3) 0.3196(3) 0.0244(11) Uani 1 1 d . . . . .
O12 O -0.8313(3) 1.3541(3) 0.2911(3) 0.0285(11) Uani 1 1 d . . . . .
O13 O -0.5633(3) 0.9283(3) 0.4338(3) 0.0233(11) Uani 1 1 d . . . . .
O14 O -0.4233(3) 1.3722(3) -0.2780(3) 0.0212(10) Uani 1 1 d . . . . .
O15 O -0.5771(3) 1.3918(3) -0.2587(3) 0.0218(10) Uani 1 1 d . . . . .
O16 O -0.0318(3) 0.6285(3) -0.1060(3) 0.0270(11) Uani 1 1 d . . . . .
C1 C -0.2720(5) 0.7588(5) 0.2920(4) 0.0241(16) Uani 1 1 d . . . . .
O17 O -0.2910(3) 0.8015(3) 0.3494(3) 0.0267(11) Uani 1 1 d . . . . .
O18 O -0.8320(3) 1.4529(3) 0.1402(3) 0.0260(11) Uani 1 1 d . . . . .
O19 O -0.4101(3) 0.9085(3) 0.4152(3) 0.0242(11) Uani 1 1 d . . . . .
O20 O -0.3824(3) 1.2990(3) -0.4813(3) 0.0246(11) Uani 1 1 d . . . . .
O21 O -0.7320(3) 1.4081(3) 0.0072(3) 0.0222(10) Uani 1 1 d . . . . .
O22 O -0.5081(3) 1.4166(3) -0.4137(3) 0.0222(10) Uani 1 1 d . . . . .
O23 O -0.3091(3) 1.1484(3) -0.4010(3) 0.0259(11) Uani 1 1 d . . . . .
C2 C -0.6600(4) 1.4047(4) 0.0395(4) 0.0191(15) Uani 1 1 d . . . . .
O24 O -0.6592(3) 0.8334(3) 0.5621(3) 0.0299(12) Uani 1 1 d . . . . .
O25 O -0.9023(3) 1.4993(3) -0.0016(3) 0.0314(12) Uani 1 1 d . . . . .
C3 C -0.4871(5) 0.9528(4) 0.4069(4) 0.0198(15) Uani 1 1 d . . . . .
O26 O -0.7248(3) 1.4787(3) 0.2474(3) 0.0283(11) Uani 1 1 d . . . . .
O27 O -0.9693(3) 1.2733(3) 0.2573(3) 0.0283(11) Uani 1 1 d . . . . .
C4 C -0.6597(5) 1.2314(5) 0.2924(4) 0.0214(15) Uani 1 1 d . . . . .
C5 C -0.4985(5) 1.3851(4) -0.2356(4) 0.0202(15) Uani 1 1 d . . . . .
O28 O -0.9030(4) 1.2352(4) 0.4026(3) 0.0367(13) Uani 1 1 d . . . . .
O29 O -0.3302(3) 1.3843(4) -0.0007(3) 0.0340(13) Uani 1 1 d . . . . .
C6 C -0.1098(5) 0.7404(5) 0.0165(4) 0.0263(16) Uani 1 1 d . . . . .
C7 C -0.2834(5) 1.1861(5) -0.3500(4) 0.0263(16) Uani 1 1 d . . . . .
O30 O -0.3151(3) 0.5283(3) 0.3787(3) 0.0263(11) Uani 1 1 d . . . . .
O31 O 0.0880(3) 0.7394(3) -0.1555(3) 0.0352(13) Uani 1 1 d . . . . .
C8 C -0.4887(5) 1.0416(4) 0.3598(4) 0.0224(15) Uani 1 1 d . . . . .
O32 O -0.3046(4) 0.7861(3) 0.5166(3) 0.0328(12) Uani 1 1 d . . . . .
C9 C -0.5753(5) 1.3982(4) -0.0973(4) 0.0206(15) Uani 1 1 d . . . . .
H9 H -0.6321 1.4023 -0.1187 0.025 Uiso 1 1 calc R . . . .
O33 O -0.3307(3) 1.4276(3) -0.4266(3) 0.0316(12) Uani 1 1 d . . . . .
C10 C -0.1888(5) 0.7523(5) 0.1540(4) 0.0240(16) Uani 1 1 d . . . . .
H10 H -0.2077 0.6978 0.1564 0.029 Uiso 1 1 calc R . . . .
C11 C -0.2142(5) 0.7975(5) 0.2184(4) 0.0249(16) Uani 1 1 d . . . . .
C12 C -0.4902(4) 1.3947(4) 0.0160(4) 0.0206(15) Uani 1 1 d . . . . .
H12 H -0.4889 1.3960 0.0722 0.025 Uiso 1 1 calc R . . . .
O34 O -0.3284(4) 1.1725(4) 0.2330(4) 0.0563(19) Uani 1 1 d . . . . .
C13 C -0.5724(4) 1.3994(4) -0.0154(4) 0.0186(14) Uani 1 1 d . . . . .
N1 N -0.5152(5) 1.5903(4) -0.3978(4) 0.0367(16) Uani 1 1 d . . . . .
H1A H -0.5165 1.5358 -0.4055 0.044 Uiso 1 1 calc R . . . .
H1B H -0.5201 1.6255 -0.4466 0.044 Uiso 1 1 calc R . . . .
C14 C -0.1085(5) 0.9068(5) -0.2399(4) 0.0264(16) Uani 1 1 d . . . . .
C15 C -0.4088(5) 1.3880(4) -0.0352(4) 0.0222(15) Uani 1 1 d . . . . .
C16 C -0.5706(5) 1.0940(4) 0.3516(4) 0.0217(15) Uani 1 1 d . . . . .
H16 H -0.6256 1.0752 0.3786 0.026 Uiso 1 1 calc R . . . .
C17 C -0.4104(5) 1.1480(5) 0.2711(5) 0.0326(18) Uani 1 1 d . . . . .
C18 C -0.1354(5) 0.7879(5) 0.0858(4) 0.0278(17) Uani 1 1 d . . . . .
C19 C -0.4920(5) 1.2023(5) 0.2618(5) 0.0295(17) Uani 1 1 d . . . . .
H19 H -0.4934 1.2568 0.2280 0.035 Uiso 1 1 calc R . . . .
C20 C -0.4111(5) 1.3864(4) -0.1177(4) 0.0211(15) Uani 1 1 d . . . . .
H20 H -0.3560 1.3822 -0.1528 0.025 Uiso 1 1 calc R . . . .
C21 C -0.1894(4) 1.0491(4) -0.2946(4) 0.0260(16) Uani 1 1 d D . . . .
H21 H -0.2047 1.0241 -0.3375 0.031 Uiso 1 1 calc R . . . .
C22 C -0.4939(5) 1.3910(4) -0.1482(4) 0.0186(14) Uani 1 1 d . . . . .
O35 O -0.1072(5) 0.9907(4) 0.1389(4) 0.064(2) Uani 1 1 d . . . . .
C23 C -0.1352(6) 0.9117(6) 0.1462(5) 0.042(2) Uani 1 1 d . . . . .
C24 C -0.4082(5) 1.0680(5) 0.3200(4) 0.0273(16) Uani 1 1 d . . . . .
H24 H -0.3521 1.0317 0.3260 0.033 Uiso 1 1 calc R . . . .
C25 C -0.1879(5) 0.8779(5) 0.2148(5) 0.0333(18) Uani 1 1 d . . . . .
H25 H -0.2059 0.9089 0.2585 0.040 Uiso 1 1 calc R . . . .
C26 C -0.5721(5) 1.1740(5) 0.3040(4) 0.0232(15) Uani 1 1 d . . . . .
C27 C -0.1366(5) 1.0005(5) -0.2377(5) 0.0362(19) Uani 1 1 d D . . . .
C28 C -0.2205(5) 1.1334(5) -0.2908(4) 0.0324(18) Uani 1 1 d D . . . .
C29 C -0.4297(6) 1.5958(6) -0.3684(5) 0.044(2) Uani 1 1 d . . . . .
H29A H -0.3793 1.5792 -0.4082 0.066 Uiso 1 1 calc R . . . .
H29B H -0.4279 1.6546 -0.3609 0.066 Uiso 1 1 calc R . . . .
H29C H -0.4239 1.5572 -0.3163 0.066 Uiso 1 1 calc R . . . .
C30 C -0.1095(6) 0.8675(5) 0.0818(5) 0.038(2) Uani 1 1 d . . . . .
H30 H -0.0741 0.8920 0.0348 0.045 Uiso 1 1 calc R . . . .
C31 C -0.5932(6) 1.6151(6) -0.3388(7) 0.055(3) Uani 1 1 d . . . . .
H31A H -0.6504 1.6109 -0.3600 0.082 Uiso 1 1 calc R . . . .
H31B H -0.5884 1.5766 -0.2865 0.082 Uiso 1 1 calc R . . . .
H31C H -0.5923 1.6741 -0.3311 0.082 Uiso 1 1 calc R . . . .
C32 C -0.2450(6) 1.3668(6) -0.0436(6) 0.027(2) Uani 0.75 1 d . . P A 1
H32A H -0.1970 1.3669 -0.0087 0.041 Uiso 0.75 1 calc R . P A 1
H32B H -0.2397 1.3106 -0.0600 0.041 Uiso 0.75 1 calc R . P A 1
H32C H -0.2384 1.4107 -0.0922 0.041 Uiso 0.75 1 calc R . P A 1
C33 C -0.3259(8) 1.2395(8) 0.1668(7) 0.047(3) Uani 0.75 1 d . . P B 1
H33A H -0.2624 1.2475 0.1481 0.070 Uiso 0.75 1 calc R . P B 1
H33B H -0.3549 1.2257 0.1224 0.070 Uiso 0.75 1 calc R . P B 1
H33C H -0.3586 1.2923 0.1835 0.070 Uiso 0.75 1 calc R . P B 1
C34 C -0.1261(10) 1.0384(8) 0.2014(9) 0.058(4) Uani 0.75 1 d . . P C 1
H34A H -0.1006 1.0925 0.1844 0.087 Uiso 0.75 1 calc R . P C 1
H34B H -0.1922 1.0504 0.2140 0.087 Uiso 0.75 1 calc R . P C 1
H34C H -0.0988 1.0063 0.2499 0.087 Uiso 0.75 1 calc R . P C 1
N2 N -0.1630(8) 0.9182(9) -0.5008(7) 0.069(4) Uani 0.75 1 d . U P D 1
H2A H -0.1819 0.8740 -0.4636 0.083 Uiso 0.75 1 calc R . P D 1
H2B H -0.1199 0.9394 -0.4793 0.083 Uiso 0.75 1 calc R . P D 1
C35 C -0.2334(8) 0.9791(9) -0.5131(7) 0.076(3) Uani 1 1 d D U . . .
H35A H -0.2578 0.9979 -0.4613 0.114 Uiso 0.75 1 calc R . P D 1
H35B H -0.2134 1.0278 -0.5520 0.114 Uiso 0.75 1 calc R . P D 1
H35C H -0.2810 0.9565 -0.5350 0.114 Uiso 0.75 1 calc R . P D 1
H35D H -0.2506 1.0349 -0.4954 0.114 Uiso 0.25 1 calc R . P D 3
H35E H -0.2739 0.9733 -0.5529 0.114 Uiso 0.25 1 calc R . P D 3
H35F H -0.2389 0.9334 -0.4659 0.114 Uiso 0.25 1 calc R . P D 3
C36 C -0.1212(10) 0.8855(12) -0.5748(9) 0.119(6) Uani 1 1 d D U . . .
H36A H -0.0700 0.8411 -0.5612 0.178 Uiso 0.75 1 calc R . P D 1
H36B H -0.1666 0.8611 -0.5977 0.178 Uiso 0.75 1 calc R . P D 1
H36C H -0.0990 0.9324 -0.6148 0.178 Uiso 0.75 1 calc R . P D 1
H36D H -0.0589 0.8751 -0.6007 0.178 Uiso 0.25 1 calc R . P D 3
H36E H -0.1296 0.8422 -0.5260 0.178 Uiso 0.25 1 calc R . P D 3
H36F H -0.1646 0.8821 -0.6130 0.178 Uiso 0.25 1 calc R . P D 3
Cl3 Cl 0.0439(3) 1.5597(2) -0.3876(2) 0.0901(10) Uani 1 1 d . . . . .
N3 N 0.0709(8) 1.5206(6) -0.2018(6) 0.084(4) Uani 1 1 d . . . . .
H3A H 0.0425 1.5550 -0.1661 0.101 Uiso 1 1 calc R . . . .
H3B H 0.0590 1.5476 -0.2527 0.101 Uiso 1 1 calc R . . . .
C37 C 0.0298(9) 1.4399(7) -0.1844(8) 0.082(4) Uani 1 1 d . . . . .
H37A H -0.0358 1.4527 -0.1893 0.123 Uiso 1 1 calc R . . . .
H37B H 0.0581 1.4027 -0.2235 0.123 Uiso 1 1 calc R . . . .
H37C H 0.0400 1.4108 -0.1290 0.123 Uiso 1 1 calc R . . . .
C38 C 0.1704(11) 1.5128(9) -0.1971(7) 0.102(5) Uani 1 1 d . . . . .
H38A H 0.1900 1.5698 -0.2096 0.152 Uiso 1 1 calc R . . . .
H38B H 0.1846 1.4858 -0.1420 0.152 Uiso 1 1 calc R . . . .
H38C H 0.2026 1.4776 -0.2365 0.152 Uiso 1 1 calc R . . . .
C39 C -0.1295(12) 1.0316(9) -0.1657(8) 0.048(4) Uani 0.6667 1 d D . P E 1
H39 H -0.1006 0.9956 -0.1222 0.057 Uiso 0.6667 1 calc R . P E 1
C40 C -0.1650(12) 1.1153(9) -0.1592(9) 0.059(4) Uani 0.6667 1 d D U P E 1
C41 C -0.2098(12) 1.1679(8) -0.2221(9) 0.042(4) Uani 0.6667 1 d D U P E 1
H41 H -0.2325 1.2258 -0.2184 0.051 Uiso 0.6667 1 calc R . P E 1
O36 O -0.1596(10) 1.1538(7) -0.0926(7) 0.073(3) Uani 0.6667 1 d . U P E 1
C42 C -0.1381(11) 1.1016(10) -0.0190(8) 0.060(4) Uani 0.6667 1 d . . P E 1
H42A H -0.1368 1.1376 0.0221 0.090 Uiso 0.6667 1 calc R . P E 1
H42B H -0.1843 1.0630 -0.0003 0.090 Uiso 0.6667 1 calc R . P E 1
H42C H -0.0782 1.0679 -0.0273 0.090 Uiso 0.6667 1 calc R . P E 1
C43 C -0.313(2) 1.371(2) 0.072(2) 0.042(9) Uani 0.25 1 d . . P A 2
H43A H -0.2481 1.3729 0.0738 0.063 Uiso 0.25 1 calc R . P A 2
H43B H -0.3493 1.4146 0.1004 0.063 Uiso 0.25 1 calc R . P A 2
H43C H -0.3282 1.3141 0.0980 0.063 Uiso 0.25 1 calc R . P A 2
C44 C -0.254(3) 1.140(3) 0.241(2) 0.051(9) Uiso 0.25 1 d . . P B 2
H44A H -0.2112 1.1734 0.2052 0.076 Uiso 0.25 1 calc R . P B 2
H44B H -0.2421 1.1363 0.2981 0.076 Uiso 0.25 1 calc R . P B 2
H44C H -0.2469 1.0819 0.2280 0.076 Uiso 0.25 1 calc R . P B 2
C45 C -0.105(3) 1.054(3) 0.066(2) 0.049(9) Uani 0.25 1 d . U P C 2
H45A H -0.0827 1.1045 0.0761 0.074 Uiso 0.25 1 calc R . P C 2
H45B H -0.0650 1.0296 0.0223 0.074 Uiso 0.25 1 calc R . P C 2
H45C H -0.1670 1.0694 0.0487 0.074 Uiso 0.25 1 calc R . P C 2
Cl4 Cl -0.0176(5) 1.0529(5) -0.5294(6) 0.107(3) Uani 0.5 1 d . . P F -1
O37 O -0.0714(10) 1.2445(9) -0.4405(9) 0.073(4) Uani 0.5 1 d . . P G 1
N4 N -0.0924(11) 1.3083(11) -0.3257(9) 0.073(6) Uani 0.5 1 d D . P G 1
C46 C -0.1103(13) 1.3003(13) -0.3989(9) 0.062(6) Uani 0.5 1 d D U P G 1
H46 H -0.1572 1.3406 -0.4226 0.074 Uiso 0.5 1 calc R . P G 1
C47 C -0.0223(14) 1.2493(15) -0.2821(14) 0.080(8) Uani 0.5 1 d D . P G 1
H47A H -0.0194 1.2659 -0.2292 0.120 Uiso 0.5 1 calc R . P G 1
H47B H -0.0376 1.1908 -0.2738 0.120 Uiso 0.5 1 calc R . P G 1
H47C H 0.0370 1.2519 -0.3144 0.120 Uiso 0.5 1 calc R . P G 1
C48 C -0.1435(15) 1.3751(13) -0.2846(12) 0.073(7) Uani 0.5 1 d D . P G 1
H48A H -0.1213 1.3715 -0.2314 0.110 Uiso 0.5 1 calc R . P G 1
H48B H -0.1356 1.4310 -0.3176 0.110 Uiso 0.5 1 calc R . P G 1
H48C H -0.2082 1.3679 -0.2771 0.110 Uiso 0.5 1 calc R . P G 1
O38 O -0.3901(11) 1.0293(11) 0.0361(10) 0.072(4) Uiso 0.5 1 d . . P H 3
N5 N -0.1521(11) 1.6212(9) -0.4704(8) 0.088(5) Uani 0.75 1 d D . P I 1
H5A H -0.1088 1.6177 -0.4358 0.106 Uiso 0.75 1 calc R . P I 1
H5B H -0.1974 1.6627 -0.4573 0.106 Uiso 0.75 1 calc R . P I 1
C49 C -0.1891(8) 1.5428(11) -0.4522(9) 0.072(5) Uani 0.75 1 d D . P I 1
H49A H -0.2132 1.5329 -0.3947 0.108 Uiso 0.75 1 calc R . P I 1
H49B H -0.2384 1.5453 -0.4865 0.108 Uiso 0.75 1 calc R . P I 1
H49C H -0.1413 1.4959 -0.4629 0.108 Uiso 0.75 1 calc R . P I 1
C50 C -0.1108(9) 1.6523(9) -0.5532(7) 0.061(4) Uani 0.75 1 d D . P I 1
H50A H -0.0891 1.7072 -0.5540 0.091 Uiso 0.75 1 calc R . P I 1
H50B H -0.0595 1.6104 -0.5684 0.091 Uiso 0.75 1 calc R . P I 1
H50C H -0.1565 1.6598 -0.5920 0.091 Uiso 0.75 1 calc R . P I 1
C51 C -0.173(2) 1.5897(18) -0.5297(14) 0.044(8) Uani 0.25 1 d D U P J 2
H51A H -0.1753 1.6520 -0.5441 0.066 Uiso 0.25 1 calc R . P J 2
H51B H -0.1286 1.5623 -0.5685 0.066 Uiso 0.25 1 calc R . P J 2
H51C H -0.2330 1.5734 -0.5316 0.066 Uiso 0.25 1 calc R . P J 2
O39 O -0.4171(18) 1.0235(18) -0.1921(16) 0.057(7) Uiso 0.25 1 d . . P K 3
O40 O -0.378(3) 0.955(3) -0.161(3) 0.106(12) Uiso 0.25 1 d . . P K 3
O41 O -0.557(3) 0.842(3) 0.125(2) 0.099(11) Uiso 0.25 1 d . . P L 3
O42 O -0.565(3) 1.168(3) 0.059(3) 0.124(15) Uiso 0.25 1 d . . P M 3
O43 O -0.533(3) 0.921(3) 0.130(3) 0.046(12) Uiso 0.125 1 d . . P L 3
O44 O -0.426(3) 0.822(3) 0.125(3) 0.047(12) Uiso 0.125 1 d . . P N 3
O45 O -0.368(4) 0.828(4) 0.003(3) 0.061(15) Uiso 0.125 1 d . . P N 3
O46 O -0.451(4) 0.849(3) 0.041(3) 0.056(13) Uiso 0.125 1 d . . P N 3
O47 O -0.3646(18) 0.9848(18) 0.0520(15) 0.047(6) Uiso 0.25 1 d . . P H 3
O48 O -0.369(4) 0.901(4) -0.081(4) 0.066(16) Uiso 0.125 1 d . . P O 4
C52 C -0.182(2) 1.1757(17) -0.2418(18) 0.067(15) Uani 0.3333 1 d D U P E 2
H52 H -0.1940 1.2362 -0.2464 0.081 Uiso 0.3333 1 calc R . P E 2
C53 C -0.1243(15) 1.1280(16) -0.1856(14) 0.059(8) Uani 0.3333 1 d D U P E 2
C54 C -0.097(2) 1.0420(17) -0.1886(17) 0.056(12) Uani 0.3333 1 d D U P E 2
H54 H -0.0500 1.0114 -0.1569 0.068 Uiso 0.3333 1 calc R . P E 2
O49 O -0.0897(17) 1.1623(13) -0.1237(15) 0.066(6) Uani 0.3333 1 d D U P E 2
O50 O -0.0981(6) 1.2543(6) -0.5991(5) 0.086(2) Uiso 1 1 d . . . P 3
O51 O -0.1849(14) 1.3045(14) -0.6290(12) 0.101(6) Uiso 0.5 1 d . . P P 3
O52 O -0.1419(15) 1.2626(14) -0.5095(13) 0.113(7) Uiso 0.5 1 d . . P P 3
O53 O -0.0955(18) 1.1625(18) -0.5985(16) 0.053(7) Uiso 0.25 1 d . . P P 3
O54 O -0.171(2) 1.250(2) -0.658(2) 0.073(9) Uiso 0.25 1 d . . P . .
O55 O -0.065(3) 1.104(3) -0.606(2) 0.090(10) Uiso 0.25 1 d . . P P 3
C55 C -0.118(3) 1.2487(18) -0.115(3) 0.093(12) Uani 0.3333 1 d D U P E 2
H55A H -0.0890 1.2621 -0.0705 0.140 Uiso 0.3333 1 calc R . P E 2
H55B H -0.1012 1.2862 -0.1658 0.140 Uiso 0.3333 1 calc R . P E 2
H55C H -0.1847 1.2575 -0.1022 0.140 Uiso 0.3333 1 calc R . P E 2
N6 N -0.1373(18) 0.973(2) -0.551(3) 0.107(12) Uani 0.25 1 d D U P D 3
H6A H -0.0983 0.9773 -0.5151 0.128 Uiso 0.25 1 calc R . P D 3
H6B H -0.1307 1.0142 -0.5957 0.128 Uiso 0.25 1 calc R . P D 3
C56 C -0.133(4) 1.473(3) -0.403(3) 0.091(15) Uani 0.25 1 d D U P J 2
H56A H -0.1136 1.4725 -0.3494 0.137 Uiso 0.25 1 calc R . P J 2
H56B H -0.1905 1.4498 -0.3973 0.137 Uiso 0.25 1 calc R . P J 2
H56C H -0.0860 1.4387 -0.4343 0.137 Uiso 0.25 1 calc R . P J 2
N7 N -0.144(5) 1.562(3) -0.447(2) 0.119(18) Uani 0.25 1 d D U P J 2
H7A H -0.0903 1.5813 -0.4475 0.143 Uiso 0.25 1 calc R . P J 2
H7B H -0.1853 1.5914 -0.4139 0.143 Uiso 0.25 1 calc R . P J 2

loop_
_atom_site_aniso_label
_atom_site_aniso_U_11
_atom_site_aniso_U_22
_atom_site_aniso_U_33
_atom_site_aniso_U_23
_atom_site_aniso_U_13
_atom_site_aniso_U_12
V1 0.0299(7) 0.0242(7) 0.0202(6) -0.0065(5) -0.0091(5) -0.0030(5)
V2 0.0133(6) 0.0275(7) 0.0315(7) -0.0045(5) -0.0011(5) -0.0028(5)
V3 0.0253(7) 0.0216(7) 0.0206(6) -0.0027(5) -0.0067(5) -0.0045(5)
V4 0.0270(7) 0.0218(7) 0.0188(6) -0.0017(5) -0.0015(5) -0.0071(5)
V5 0.0183(6) 0.0232(7) 0.0219(6) -0.0079(5) 0.0001(5) -0.0042(5)
V6 0.0151(6) 0.0262(7) 0.0289(7) -0.0063(5) -0.0043(5) -0.0011(5)
V7 0.0309(7) 0.0232(7) 0.0192(6) -0.0023(5) -0.0035(5) -0.0070(5)
V8 0.0224(7) 0.0364(8) 0.0233(6) -0.0089(6) 0.0032(5) -0.0050(6)
Cl1 0.0183(8) 0.0278(9) 0.0256(8) -0.0085(7) -0.0025(7) -0.0063(7)
Cl2 0.0252(9) 0.0236(9) 0.0225(8) -0.0038(7) -0.0042(7) -0.0058(7)
O1 0.019(3) 0.033(3) 0.028(3) -0.006(2) 0.000(2) -0.007(2)
O2 0.020(3) 0.026(3) 0.031(3) -0.006(2) -0.003(2) -0.006(2)
O3 0.024(3) 0.022(3) 0.019(2) -0.0071(19) 0.000(2) -0.005(2)
O4 0.028(3) 0.027(3) 0.024(2) -0.004(2) -0.009(2) -0.003(2)
O5 0.020(3) 0.027(3) 0.036(3) -0.005(2) -0.006(2) -0.004(2)
O6 0.025(3) 0.025(3) 0.022(2) -0.006(2) -0.004(2) -0.009(2)
O7 0.025(3) 0.035(3) 0.024(3) -0.006(2) -0.004(2) -0.008(2)
O8 0.026(3) 0.021(3) 0.022(2) -0.004(2) 0.000(2) -0.007(2)
O9 0.020(3) 0.028(3) 0.032(3) -0.008(2) -0.006(2) -0.007(2)
O10 0.031(3) 0.026(3) 0.018(2) -0.001(2) -0.003(2) -0.003(2)
O11 0.023(3) 0.029(3) 0.023(2) -0.003(2) -0.001(2) -0.009(2)
O12 0.026(3) 0.034(3) 0.027(3) -0.011(2) 0.003(2) -0.008(2)
O13 0.021(3) 0.022(3) 0.026(3) -0.001(2) -0.004(2) -0.006(2)
O14 0.021(3) 0.026(3) 0.018(2) -0.005(2) 0.000(2) -0.006(2)
O15 0.021(3) 0.023(3) 0.023(2) -0.004(2) -0.005(2) -0.006(2)
O16 0.011(2) 0.034(3) 0.037(3) -0.010(2) 0.000(2) -0.004(2)
C1 0.017(4) 0.030(4) 0.027(4) -0.008(3) -0.010(3) 0.001(3)
O17 0.029(3) 0.026(3) 0.029(3) -0.008(2) -0.009(2) -0.005(2)
O18 0.020(2) 0.028(3) 0.032(3) -0.011(2) -0.004(2) 0.000(2)
O19 0.028(3) 0.021(3) 0.025(3) -0.005(2) -0.004(2) -0.006(2)
O20 0.030(3) 0.021(3) 0.021(2) 0.000(2) -0.002(2) -0.003(2)
O21 0.016(2) 0.027(3) 0.026(2) -0.005(2) -0.006(2) -0.005(2)
O22 0.033(3) 0.019(3) 0.015(2) -0.0024(19) -0.004(2) -0.006(2)
O23 0.030(3) 0.022(3) 0.027(3) -0.004(2) -0.004(2) -0.009(2)
C2 0.018(4) 0.012(3) 0.027(4) -0.002(3) -0.002(3) -0.006(3)
O24 0.033(3) 0.033(3) 0.024(3) -0.007(2) 0.002(2) -0.009(2)
O25 0.022(3) 0.034(3) 0.038(3) -0.002(2) -0.010(2) -0.004(2)
C3 0.027(4) 0.020(4) 0.018(3) -0.011(3) -0.011(3) -0.005(3)
O26 0.027(3) 0.028(3) 0.032(3) -0.012(2) -0.002(2) -0.006(2)
O27 0.022(3) 0.031(3) 0.032(3) -0.007(2) 0.000(2) -0.005(2)
C4 0.027(4) 0.027(4) 0.013(3) -0.006(3) -0.002(3) -0.013(3)
C5 0.026(4) 0.011(3) 0.024(4) 0.000(3) -0.002(3) -0.008(3)
O28 0.034(3) 0.048(4) 0.029(3) -0.010(3) 0.005(2) -0.011(3)
O29 0.021(3) 0.053(4) 0.031(3) -0.005(3) -0.008(2) -0.012(2)
C6 0.020(4) 0.035(5) 0.026(4) -0.006(3) -0.007(3) -0.005(3)
C7 0.022(4) 0.032(5) 0.022(4) 0.001(3) 0.002(3) -0.006(3)
O30 0.033(3) 0.024(3) 0.024(2) -0.005(2) -0.006(2) -0.006(2)
O31 0.022(3) 0.032(3) 0.049(3) -0.005(3) 0.001(2) -0.004(2)
C8 0.028(4) 0.025(4) 0.020(3) -0.009(3) -0.007(3) -0.012(3)
O32 0.040(3) 0.038(3) 0.022(3) -0.012(2) -0.010(2) 0.000(2)
C9 0.023(4) 0.022(4) 0.021(3) -0.007(3) -0.008(3) -0.005(3)
O33 0.036(3) 0.035(3) 0.025(3) -0.005(2) -0.003(2) -0.010(2)
C10 0.022(4) 0.020(4) 0.032(4) -0.005(3) -0.010(3) -0.001(3)
C11 0.016(4) 0.026(4) 0.036(4) -0.010(3) -0.007(3) -0.004(3)
C12 0.021(4) 0.020(4) 0.022(3) -0.002(3) -0.003(3) -0.006(3)
O34 0.025(3) 0.076(5) 0.056(4) 0.027(3) -0.003(3) -0.019(3)
C13 0.017(3) 0.014(3) 0.025(4) -0.005(3) 0.000(3) -0.003(3)
N1 0.046(4) 0.023(4) 0.043(4) -0.005(3) -0.016(3) -0.002(3)
C14 0.015(4) 0.032(4) 0.030(4) -0.002(3) 0.000(3) -0.002(3)
C15 0.021(4) 0.021(4) 0.026(4) -0.003(3) -0.005(3) -0.006(3)
C16 0.026(4) 0.025(4) 0.018(3) -0.011(3) -0.005(3) -0.004(3)
C17 0.023(4) 0.038(5) 0.037(4) -0.003(4) -0.003(3) -0.010(3)
C18 0.026(4) 0.029(4) 0.031(4) -0.009(3) -0.002(3) -0.009(3)
C19 0.028(4) 0.028(4) 0.030(4) -0.001(3) -0.005(3) -0.002(3)
C20 0.022(4) 0.023(4) 0.019(3) -0.006(3) 0.001(3) -0.005(3)
C21 0.019(4) 0.033(4) 0.027(4) -0.005(3) -0.004(3) -0.007(3)
C22 0.024(4) 0.014(3) 0.022(3) -0.006(3) -0.005(3) -0.010(3)
O35 0.104(6) 0.052(4) 0.050(4) -0.015(3) 0.009(4) -0.055(4)
C23 0.045(5) 0.040(5) 0.047(5) -0.017(4) 0.006(4) -0.026(4)
C24 0.022(4) 0.029(4) 0.033(4) -0.005(3) -0.011(3) -0.003(3)
C25 0.036(5) 0.029(4) 0.037(4) -0.010(4) 0.006(4) -0.013(4)
C26 0.024(4) 0.023(4) 0.024(4) -0.007(3) -0.002(3) -0.003(3)
C27 0.032(4) 0.031(5) 0.048(5) -0.011(4) -0.019(4) 0.005(4)
C28 0.028(4) 0.038(5) 0.034(4) -0.008(4) -0.017(3) 0.001(3)
C29 0.049(5) 0.038(5) 0.046(5) -0.009(4) -0.001(4) -0.011(4)
C30 0.038(5) 0.039(5) 0.040(5) -0.009(4) 0.006(4) -0.021(4)
C31 0.042(5) 0.041(6) 0.083(7) -0.017(5) -0.005(5) -0.004(4)
C32 0.021(5) 0.032(6) 0.028(5) -0.001(4) 0.001(4) -0.010(4)
C33 0.034(6) 0.043(7) 0.052(7) 0.014(6) 0.013(5) -0.009(5)
C34 0.063(9) 0.040(8) 0.078(10) -0.030(7) 0.012(7) -0.016(6)
N2 0.055(7) 0.107(10) 0.034(6) -0.006(6) 0.000(5) 0.014(7)
C35 0.076(8) 0.102(10) 0.056(7) -0.004(6) -0.005(6) -0.042(7)
C36 0.087(10) 0.197(17) 0.080(9) -0.056(10) -0.019(8) 0.005(10)
Cl3 0.105(3) 0.0631(19) 0.093(2) -0.0033(17) -0.0202(19) 0.0152(17)
N3 0.128(10) 0.047(6) 0.053(5) 0.005(4) 0.034(6) 0.017(6)
C37 0.110(10) 0.038(6) 0.082(8) -0.008(6) 0.012(7) 0.022(6)
C38 0.137(14) 0.087(10) 0.055(7) -0.004(7) 0.045(8) 0.012(9)
C39 0.064(11) 0.038(9) 0.033(8) -0.004(6) -0.007(8) 0.015(8)
C40 0.078(8) 0.047(7) 0.052(7) -0.017(6) -0.018(7) 0.010(7)
C41 0.056(8) 0.031(7) 0.040(7) -0.012(5) -0.019(7) 0.014(6)
O36 0.105(7) 0.056(6) 0.059(6) -0.020(5) -0.038(6) 0.019(6)
C42 0.078(11) 0.059(10) 0.044(8) -0.015(7) -0.039(8) 0.023(8)
C43 0.04(2) 0.05(2) 0.04(2) -0.025(17) -0.003(16) -0.004(17)
C45 0.051(16) 0.057(17) 0.043(15) -0.022(14) 0.004(13) -0.009(14)
Cl4 0.071(4) 0.092(5) 0.165(8) -0.002(5) -0.038(5) -0.029(4)
O37 0.072(10) 0.062(10) 0.078(10) -0.027(8) 0.023(8) 0.006(8)
N4 0.063(12) 0.098(15) 0.050(10) -0.021(10) -0.010(9) 0.030(11)
C46 0.070(14) 0.078(16) 0.028(10) 0.002(10) -0.005(9) 0.007(12)
C47 0.053(14) 0.090(19) 0.083(17) 0.002(14) -0.024(12) 0.024(13)
C48 0.082(17) 0.072(16) 0.059(13) -0.026(12) 0.000(12) 0.023(13)
N5 0.103(12) 0.076(10) 0.069(9) -0.005(8) -0.001(8) 0.026(9)
C49 0.014(6) 0.130(16) 0.071(10) -0.008(10) -0.004(6) -0.019(8)
C50 0.048(8) 0.075(10) 0.054(8) -0.020(7) -0.006(7) 0.016(7)
C51 0.027(14) 0.057(16) 0.057(16) -0.027(14) -0.014(13) -0.006(13)
C52 0.065(17) 0.070(17) 0.071(17) -0.013(10) -0.023(10) -0.007(9)
C53 0.061(11) 0.060(11) 0.064(11) -0.013(8) -0.028(8) -0.010(8)
C54 0.056(15) 0.057(15) 0.062(15) -0.011(9) -0.026(10) -0.009(9)
O49 0.076(9) 0.059(9) 0.076(9) -0.023(7) -0.036(8) -0.014(7)
C55 0.12(2) 0.083(19) 0.105(19) -0.044(15) -0.053(16) -0.028(15)
N6 0.10(2) 0.16(3) 0.065(19) -0.07(2) 0.007(19) 0.02(2)
C56 0.08(2) 0.11(2) 0.09(2) -0.034(17) -0.015(17) -0.013(17)
N7 0.12(2) 0.11(2) 0.12(2) -0.021(10) -0.003(10) -0.020(10)

loop_
_atom_type_symbol
_atom_type_description
_atom_type_scat_dispersion_real
_atom_type_scat_dispersion_imag
_atom_type_scat_source
C C 0.0181 0.0091 'International Tables Vol C Tables 4.2.6.8 and 6.1.1.4'
H H 0.0000 0.0000 'International Tables Vol C Tables 4.2.6.8 and 6.1.1.4'
Cl Cl 0.3639 0.7018 'International Tables Vol C Tables 4.2.6.8 and 6.1.1.4'
N N 0.0311 0.0180 'International Tables Vol C Tables 4.2.6.8 and 6.1.1.4'
O O 0.0492 0.0322 'International Tables Vol C Tables 4.2.6.8 and 6.1.1.4'
V V 0.0687 2.1097 'International Tables Vol C Tables 4.2.6.8 and 6.1.1.4'

loop_
_geom_angle_atom_site_label_1
_geom_angle_atom_site_label_2
_geom_angle_atom_site_label_3
_geom_angle
_geom_angle_site_symmetry_1
_geom_angle_site_symmetry_3
O4 V1 O17 87.4(2) . .
O4 V1 O19 155.6(2) . .
O10 V1 O4 97.5(2) . .
O10 V1 O17 155.9(2) . .
O10 V1 O19 88.4(2) . .
O19 V1 O17 78.25(19) . .
O32 V1 O4 101.6(2) . .
O32 V1 O10 104.2(2) . .
O32 V1 O17 97.8(2) . .
O32 V1 O19 99.8(2) . .
O1 V2 O5 77.9(2) . .
O16 V2 O1 87.9(2) . .
O16 V2 O5 155.6(2) . .
O27 V2 O1 155.7(2) 2_475 .
O27 V2 O5 88.2(2) 2_475 .
O27 V2 O16 97.3(2) 2_475 .
O31 V2 O1 99.1(2) . .
O31 V2 O5 99.3(2) . .
O31 V2 O16 102.6(2) . .
O31 V2 O27 102.8(3) . 2_475
O4 V3 O6 88.8(2) . .
O4 V3 O15 157.3(2) . 2_475
O4 V3 O22 98.9(2) . 2_475
O6 V3 O15 78.45(18) . 2_475
O22 V3 O6 156.0(2) 2_475 .
O22 V3 O15 86.34(19) 2_475 2_475
O30 V3 O4 103.1(2) . .
O30 V3 O6 98.1(2) . .
O30 V3 O15 97.3(2) . 2_475
O30 V3 O22 102.3(2) . 2_475
O2 V4 O14 78.15(19) . .
O20 V4 O2 88.1(2) . .
O20 V4 O14 156.2(2) . .
O20 V4 O22 98.7(2) . .
O22 V4 O2 156.3(2) . .
O22 V4 O14 87.17(19) . .
O33 V4 O2 98.4(2) . .
O33 V4 O14 98.0(2) . .
O33 V4 O20 103.2(2) . .
O33 V4 O22 102.1(2) . .
O8 V5 O3 78.23(19) . .
O12 V5 O3 155.8(2) . .
O12 V5 O8 87.2(2) . .
O18 V5 O3 88.1(2) . .
O18 V5 O8 153.6(2) . .
O18 V5 O12 97.1(2) . .
O26 V5 O3 98.5(2) . .
O26 V5 O8 100.7(2) . .
O26 V5 O12 103.1(2) . .
O26 V5 O18 103.6(2) . .
O16 V6 O9 87.0(2) 2_475 2_475
O16 V6 O21 156.2(2) 2_475 .
O18 V6 O9 155.9(2) . 2_475
O18 V6 O16 97.9(2) . 2_475
O18 V6 O21 88.4(2) . .
O21 V6 O9 78.52(19) . 2_475
O25 V6 O9 98.9(2) . 2_475
O25 V6 O16 103.2(2) . 2_475
O25 V6 O18 103.0(2) . .
O25 V6 O21 97.7(2) . .
O10 V7 O13 89.1(2) . .
O10 V7 O20 96.5(2) . 2_475
O10 V7 O23 156.6(2) . 2_475
O13 V7 O23 78.59(19) . 2_475
O20 V7 O13 155.4(2) 2_475 .
O20 V7 O23 87.3(2) 2_475 2_475
O24 V7 O10 103.9(2) . .
O24 V7 O13 99.4(2) . .
O24 V7 O20 102.4(2) . 2_475
O24 V7 O23 97.7(2) . 2_475
O7 V8 Cl1 79.40(14) 2_475 .
O11 V8 Cl1 77.25(14) . .
O11 V8 O7 77.69(19) . 2_475
O12 V8 Cl1 80.70(16) . .
O12 V8 O7 157.8(2) . 2_475
O12 V8 O11 88.5(2) . .
O12 V8 O27 98.7(2) . .
O27 V8 Cl1 80.57(16) . .
O27 V8 O7 87.6(2) . 2_475
O27 V8 O11 155.2(2) . .
O28 V8 Cl1 175.1(2) . .
O28 V8 O7 96.8(3) . 2_475
O28 V8 O11 99.0(2) . .
O28 V8 O12 102.4(3) . .
O28 V8 O27 102.5(3) . .
C6 O1 V2 130.8(5) . .
C7 O2 V4 131.5(5) . .
C2 O3 V5 130.3(4) . .
V3 O4 V1 128.9(3) . .
C14 O5 V2 130.1(5) . .
C1 O6 V3 130.1(4) . .
C14 O7 V8 131.4(5) . 2_475
C4 O8 V5 132.8(5) . .
C6 O9 V6 132.3(5) . 2_475
V7 O10 V1 127.5(3) . .
C4 O11 V8 130.5(5) . .
V8 O12 V5 128.7(3) . .
C3 O13 V7 130.8(4) . .
C5 O14 V4 130.2(4) . .
C5 O15 V3 131.5(4) . 2_475
V2 O16 V6 128.3(3) . 2_475
O6 C1 C11 116.1(6) . .
O17 C1 O6 127.5(7) . .
O17 C1 C11 116.4(6) . .
C1 O17 V1 130.6(5) . .
V6 O18 V5 128.5(3) . .
C3 O19 V1 131.0(4) . .
V4 O20 V7 129.3(3) . 2_475
C2 O21 V6 131.4(4) . .
V4 O22 V3 125.9(3) . 2_475
C7 O23 V7 130.6(5) . 2_475
O3 C2 C13 116.3(6) . .
O21 C2 O3 126.7(6) . .
O21 C2 C13 117.0(6) . .
O13 C3 O19 125.8(6) . .
O13 C3 C8 116.7(6) . .
O19 C3 C8 117.5(6) . .
V2 O27 V8 126.8(3) 2_475 .
O8 C4 O11 125.9(7) . .
O8 C4 C26 117.4(6) . .
O11 C4 C26 116.6(6) . .
O14 C5 O15 126.9(6) . .
O14 C5 C22 116.4(6) . .
O15 C5 C22 116.7(6) . .
C15 O29 C32 121.6(6) . .
C43 O29 C15 132.0(17) . .
O1 C6 O9 126.2(7) . .
O1 C6 C18 117.4(7) . .
O9 C6 C18 116.4(6) . .
O2 C7 C28 116.1(6) . .
O23 C7 O2 126.9(7) . .
O23 C7 C28 117.0(7) . .
C16 C8 C3 120.0(6) . .
C16 C8 C24 120.7(7) . .
C24 C8 C3 119.1(7) . .
C13 C9 C22 119.4(6) . .
C18 C10 C11 119.2(7) . .
C10 C11 C1 119.0(6) . .
C25 C11 C1 120.2(6) . .
C25 C11 C10 120.8(7) . .
C13 C12 C15 119.9(6) . .
C17 O34 C33 121.1(7) . .
C44 O34 C17 130(2) . .
C9 C13 C2 119.1(6) . .
C12 C13 C2 120.2(6) . .
C12 C13 C9 120.7(6) . .
C29 N1 C31 110.9(7) . .
O5 C14 C27 115.8(6) . .
O7 C14 O5 126.5(7) . .
O7 C14 C27 117.6(6) . .
O29 C15 C12 117.0(6) . .
O29 C15 C20 123.1(6) . .
C20 C15 C12 119.9(6) . .
C26 C16 C8 119.7(7) . .
O34 C17 C19 121.2(7) . .
O34 C17 C24 117.6(7) . .
C24 C17 C19 121.1(7) . .
C10 C18 C6 119.2(6) . .
C30 C18 C6 120.5(7) . .
C30 C18 C10 120.3(7) . .
C17 C19 C26 118.0(7) . .
C22 C20 C15 119.6(6) . .
C27 C21 C28 120.9(6) . .
C9 C22 C5 118.4(6) . .
C20 C22 C5 121.0(6) . .
C20 C22 C9 120.6(6) . .
C23 O35 C34 121.8(8) . .
C23 O35 C45 125.2(16) . .
O35 C23 C25 121.5(7) . .
O35 C23 C30 117.4(7) . .
C30 C23 C25 121.1(7) . .
C8 C24 C17 119.4(7) . .
C23 C25 C11 118.7(7) . .
C16 C26 C4 121.0(6) . .
C16 C26 C19 121.1(7) . .
C19 C26 C4 117.8(6) . .
C21 C27 C14 119.9(6) . .
C21 C27 C39 119.3(8) . .
C21 C27 C54 118.3(13) . .
C39 C27 C14 118.6(8) . .
C54 C27 C14 120.7(13) . .
C21 C28 C7 121.4(6) . .
C21 C28 C41 120.2(8) . .
C21 C28 C52 119.8(13) . .
C41 C28 C7 117.2(8) . .
C52 C28 C7 117.8(13) . .
C18 C30 C23 120.0(8) . .
C35 N2 C36 113.9(11) . .
C37 N3 C38 116.6(10) . .
C40 C39 C27 119.3(11) . .
C39 C40 C41 120.6(12) . .
C39 C40 O36 124.5(11) . .
O36 C40 C41 114.9(11) . .
C40 C41 C28 118.7(10) . .
C40 O36 C42 118.7(11) . .
C46 N4 C47 122.0(16) . .
C46 N4 C48 120.5(15) . .
C48 N4 C47 117.6(15) . .
O37 C46 N4 126.5(18) . .
C49 N5 C50 121.1(13) . .
O40 O39 O43 114(3) . 2_475
O45 O42 O46 48(3) 2_475 2_475
O41 O43 O39 123(4) . 2_475
O46 O45 O42 74(4) . 2_475
O44 O46 O42 148(4) . 2_475
O45 O46 O42 58(3) . 2_475
O45 O46 O44 96(4) . .
C28 C52 C53 118.9(19) . .
C52 C53 O49 124(2) . .
C54 C53 C52 119.2(19) . .
C54 C53 O49 116.3(19) . .
C27 C54 C53 120.4(19) . .
C55 O49 C53 119(2) . .
O51 O50 O52 87.6(12) . .
O51 O50 O54 40.3(12) . .
O53 O50 O51 111.6(14) . .
O53 O50 O52 101.3(14) . .
O53 O50 O54 75.9(16) . .
O54 O50 O52 112.7(15) . .
O54 O51 O50 73(2) . .
O55 O53 O50 154(4) . .
O51 O54 O50 67(2) . .
C35 N6 C36 103.3(18) . .
C56 N7 C51 126(3) . .

loop_
_geom_bond_atom_site_label_1
_geom_bond_atom_site_label_2
_geom_bond_distance
_geom_bond_site_symmetry_2
V1 O4 1.839(5) .
V1 O10 1.816(5) .
V1 O17 2.044(5) .
V1 O19 2.027(5) .
V1 O32 1.591(5) .
V2 O1 2.032(5) .
V2 O5 2.046(5) .
V2 O16 1.824(5) .
V2 O27 1.814(5) 2_475
V2 O31 1.585(5) .
V3 O4 1.778(5) .
V3 O6 2.032(5) .
V3 O15 2.037(5) 2_475
V3 O22 1.841(5) 2_475
V3 O30 1.597(5) .
V4 O2 2.019(5) .
V4 O14 2.046(4) .
V4 O20 1.792(5) .
V4 O22 1.825(5) .
V4 O33 1.590(5) .
V5 O3 2.036(5) .
V5 O8 2.015(5) .
V5 O12 1.829(5) .
V5 O18 1.811(5) .
V5 O26 1.587(5) .
V6 O9 2.030(5) 2_475
V6 O16 1.838(5) 2_475
V6 O18 1.801(5) .
V6 O21 2.028(5) .
V6 O25 1.590(5) .
V7 O10 1.798(5) .
V7 O13 2.024(5) .
V7 O20 1.838(5) 2_475
V7 O23 2.049(5) 2_475
V7 O24 1.593(5) .
V8 Cl1 2.799(2) .
V8 O7 2.036(5) 2_475
V8 O11 2.034(5) .
V8 O12 1.810(5) .
V8 O27 1.827(5) .
V8 O28 1.603(5) .
O1 C6 1.263(8) .
O2 C7 1.262(9) .
O3 C2 1.271(8) .
O5 C14 1.274(8) .
O6 C1 1.264(8) .
O7 V8 2.036(5) 2_475
O7 C14 1.250(9) .
O8 C4 1.263(8) .
O9 V6 2.030(5) 2_475
O9 C6 1.273(9) .
O11 C4 1.266(8) .
O13 C3 1.261(8) .
O14 C5 1.262(8) .
O15 V3 2.037(5) 2_475
O15 C5 1.263(8) .
O16 V6 1.838(5) 2_475
C1 O17 1.261(8) .
C1 C11 1.506(10) .
O19 C3 1.265(8) .
O20 V7 1.839(5) 2_475
O21 C2 1.253(8) .
O22 V3 1.841(5) 2_475
O23 V7 2.049(5) 2_475
O23 C7 1.260(9) .
C2 C13 1.502(9) .
C3 C8 1.495(10) .
O27 V2 1.814(5) 2_475
C4 C26 1.491(10) .
C5 C22 1.497(9) .
O29 C15 1.360(8) .
O29 C32 1.397(10) .
O29 C43 1.25(3) .
C6 C18 1.484(10) .
C7 C28 1.505(10) .
C8 C16 1.381(10) .
C8 C24 1.386(10) .
C9 C13 1.384(9) .
C9 C22 1.398(9) .
C10 C11 1.393(10) .
C10 C18 1.393(10) .
C11 C25 1.392(10) .
C12 C13 1.380(9) .
C12 C15 1.398(9) .
O34 C17 1.385(9) .
O34 C33 1.398(12) .
O34 C44 1.17(4) .
N1 C29 1.443(11) .
N1 C31 1.486(11) .
C14 C27 1.504(10) .
C15 C20 1.395(9) .
C16 C26 1.380(10) .
C17 C19 1.394(10) .
C17 C24 1.389(11) .
C18 C30 1.376(10) .
C19 C26 1.404(10) .
C20 C22 1.383(9) .
C21 C27 1.368(9) .
C21 C28 1.372(9) .
O35 C23 1.371(10) .
O35 C34 1.386(13) .
O35 C45 1.44(4) .
C23 C25 1.383(11) .
C23 C30 1.383(11) .
C27 C39 1.409(13) .
C27 C54 1.386(17) .
C28 C41 1.402(12) .
C28 C52 1.382(17) .
N2 C35 1.331(16) .
N2 C36 1.466(17) .
C35 N6 1.492(19) .
C36 N6 1.500(19) .
N3 C37 1.481(15) .
N3 C38 1.482(18) .
C39 C40 1.384(14) .
C40 C41 1.397(14) .
C40 O36 1.387(16) .
O36 C42 1.403(16) .
O37 C46 1.26(2) .
N4 C46 1.321(15) .
N4 C47 1.470(15) .
N4 C48 1.447(15) .
O38 O47 0.77(3) .
N5 C49 1.417(15) .
N5 C50 1.477(14) .
C51 N7 1.48(2) .
O39 O40 1.22(4) .
O39 O43 1.54(5) 2_475
O41 O43 1.38(6) .
O42 O45 1.52(7) 2_475
O42 O46 1.73(7) 2_475
O43 O39 1.54(5) 2_475
O44 O46 1.47(7) .
O45 O42 1.52(7) 2_475
O45 O46 1.34(7) .
O46 O42 1.73(7) 2_475
C52 C53 1.397(18) .
C53 C54 1.386(18) .
C53 O49 1.44(3) .
O49 C55 1.415(19) .
O50 O51 1.51(2) .
O50 O52 1.58(2) .
O50 O53 1.47(3) .
O50 O54 1.57(3) .
O51 O54 1.06(3) .
O53 O55 1.00(4) .
C56 N7 1.46(2) .
